data_2103856
loop_
_publ_author_name
'Woike, Theo'
'Pet\<r\'i\<cek, V\'aclav'
'Du\<sek, Michal'
'Hansen, Niels K.'
'Fertey, Pierre'
'Lecomte, Claude'
'Arakcheeva, Alla'
'Chapuis, Gervais'
'Imlau, Mirco'
'Pankrath, Rainer'

_publ_section_title
;
 The modulated structure of Ba~0.39~Sr~0.61~Nb~2~O~6~. I. Harmonic
 solution
;
_journal_issue 1
_journal_name_full 'Acta Crystallographica Section B'
_journal_page_first 28
_journal_page_last 35
_journal_paper_doi 10.1107/S0108768102021341
_journal_volume 59
_journal_year 2003
_chemical_formula_sum 'Ba0.39 Nb2 O6 Sr0.61'
_chemical_formula_weight 388.8
_chemical_name_systematic ' ?'
_symmetry_cell_setting tetragonal
_symmetry_space_group_name_H-M X4bm
_cell_angle_alpha 90
_cell_angle_beta 90
_cell_angle_gamma 90
_cell_formula_units_Z 10
_cell_length_a 12.4566(9)
_cell_length_b 12.4566(9)
_cell_length_c 7.8698(6)
_cell_volume 1221.13(16)
_computing_publication_material '(Jana2000; Petricek and Dusek, 2000)'
_computing_structure_refinement '(Jana2000; Petricek and Dusek, 2000)'
_diffrn_radiation_type 'Mo K\a'
_diffrn_radiation_wavelength 0.71069
_diffrn_reflns_av_R_equivalents 0.0797
_diffrn_reflns_av_sigmaI/netI 0.0415
_diffrn_reflns_limit_h_max 18
_diffrn_reflns_limit_h_min -18
_diffrn_reflns_limit_k_max 18
_diffrn_reflns_limit_k_min -16
_diffrn_reflns_limit_l_max 11
_diffrn_reflns_limit_l_min -11
_diffrn_reflns_number 27797
_diffrn_reflns_theta_max 32.04
_diffrn_reflns_theta_min 6.10
_exptl_absorpt_coefficient_mu 14.307
_exptl_absorpt_correction_T_max 0.0883
_exptl_absorpt_correction_T_min 0.0581
_exptl_absorpt_correction_type analytical
_exptl_crystal_density_diffrn 5.2856(7)
_exptl_crystal_density_meas 5.286(3)
_exptl_crystal_density_method 'flotation method'
_exptl_crystal_description sphere
_exptl_crystal_F_000 1753
_exptl_crystal_size_rad '0.13 mm'
_refine_diff_density_max 3.39
_refine_diff_density_min -4.67
_refine_ls_extinction_coef 0.289379
_refine_ls_extinction_method 'B-C type 1 Lorentzian isotropic (Becker & Coppens, 1974)'
_refine_ls_goodness_of_fit_ref 2.82
_refine_ls_number_parameters 130
_refine_ls_number_reflns 2569
_refine_ls_R_factor_all 0.0479
_refine_ls_R_factor_gt 0.0479
_refine_ls_shift/su_max 0.0411
_refine_ls_shift/su_mean 0.0027
_refine_ls_structure_factor_coef F
_refine_ls_weighting_details w=1/(\s^2^(F)+0.000025F^2^)
_refine_ls_weighting_scheme sigma
_refine_ls_wR_factor_gt 0.0575
_refine_ls_wR_factor_ref 0.0575
_reflns_number_gt 2569
_reflns_number_total 5214
_reflns_threshold_expression I>3\s(I)
_cod_data_source_file sn0027.cif
_cod_data_source_block I
_cod_depositor_comments
;
The following automatic conversions were performed:
'_exptl_absorpt_correction_type' value 'Analytical' changed to
'analytical' according to
'/home/saulius/struct/CIF-dictionaries/cif_core.dic' dictionary named
'cif_core.dic' version 2.4.1 from 2010-06-29.

Automatic conversion script
Id: cif_fix_enum 1527 2010-12-29 10:47:43Z saulius 

The following automatic conversions were performed:

'_exptl_absorpt_correction_type' value 'Analytical' changed to
'analytical' according to
/home/saulius/struct/CIF-dictionaries/cif_core.dic dictionary named
'cif_core.dic' version 2.4.1 from 2010-06-29.

Automatic conversion script
Id: cif_fix_values 1715 2011-07-08 13:25:40Z adriana 
;
_cod_database_code 2103856

loop_
_atom_site_label
_atom_site_fract_x
_atom_site_fract_y
_atom_site_fract_z
_atom_site_U_iso_or_equiv
_atom_site_adp_type
_atom_site_calc_flag
_atom_site_occupancy
_atom_site_type_symbol
Nb1 0 0.5 0 0.00841(13) Uani d 1 Nb
Nb2 0.07454(3) 0.21159(3) -0.00972(13) 0.00993(11) Uani d 1 Nb
Sr1 0 0 0.23574(17) 0.0066(3) Uani d 0.71(4) Sr
Sr2 0.1719 0.6719 0.2383 0.02622(18) Uani d 0.391(16) Sr
Ba2 0.17192(3) 0.67192(3) 0.23830(16) 0.02622(18) Uani d 0.505(13) Ba
O1 0.2176(3) 0.2824(3) -0.0200(10) 0.0116(9) Uiso d 1 O
O2 0.1394(3) 0.0695(3) -0.0294(7) 0.0107(8) Uiso d 1 O
O3 -0.0060(3) 0.3441(3) -0.0261(8) 0.0105(8) Uiso d 1 O
O4 0.0768(4) 0.2037(3) 0.2291(7) 0.0127(9) Uiso d 1 O
O5 0 0.5 0.2334(13) 0.021(2) Uiso d 1 O

loop_
_atom_site_aniso_label
_atom_site_aniso_U_11
_atom_site_aniso_U_22
_atom_site_aniso_U_33
_atom_site_aniso_U_12
_atom_site_aniso_U_13
_atom_site_aniso_U_23
_atom_site_aniso_type_symbol
Nb1 0.0085(2) 0.0085(2) 0.0083(3) -0.00089(18) 0 0 Nb
Nb2 0.00988(18) 0.00868(18) 0.01122(19) 0.00128(10) -0.0002(2) -0.0003(2) Nb
Sr1 0.0066(4) 0.0066(4) 0.0067(5) 0 0 0 Sr
Sr2 0.0316(3) 0.0316(3) 0.0154(3) -0.0190(3) -0.0002(3) -0.0002(3) Sr
Ba2 0.0316(3) 0.0316(3) 0.0154(3) -0.0190(3) -0.0002(3) -0.0002(3) Ba

loop_
_atom_type_symbol
_atom_type_scat_dispersion_real
_atom_type_scat_dispersion_imag
_atom_type_scat_source
Ba -0.324 2.282 'International Tables Vol C Tables  4.2.6.8 and 6.1.1.1'
Sr -1.531 3.250 'International Tables Vol C Tables  4.2.6.8 and 6.1.1.1'
Nb -2.073 0.622 'International Tables Vol C Tables  4.2.6.8 and 6.1.1.1'
O 0.011 0.006 'International Tables Vol C Tables  4.2.6.8 and 6.1.1.1'

loop_
_geom_angle_atom_site_label_1
_geom_angle_atom_site_label_2
_geom_angle_atom_site_label_3
_geom_angle_site_symmetry_1
_geom_angle_site_symmetry_3
_geom_angle_publ_flag
O3 Nb1 O3 . 4_565 yes
O3 Nb1 O3 . 5_555 yes
O3 Nb1 O3 . 8_455 yes
O3 Nb1 O5 . . yes
O3 Nb1 O5 . 9_554 yes
O3 Nb1 O3 4_565 . yes
O3 Nb1 O3 4_565 5_555 yes
O3 Nb1 O3 4_565 8_455 yes
O3 Nb1 O5 4_565 . yes
O3 Nb1 O5 4_565 9_554 yes
O3 Nb1 O3 5_555 . yes
O3 Nb1 O3 5_555 4_565 yes
O3 Nb1 O3 5_555 8_455 yes
O3 Nb1 O5 5_555 . yes
O3 Nb1 O5 5_555 9_554 yes
O3 Nb1 O3 8_455 . yes
O3 Nb1 O3 8_455 4_565 yes
O3 Nb1 O3 8_455 5_555 yes
O3 Nb1 O5 8_455 . yes
O3 Nb1 O5 8_455 9_554 yes
O5 Nb1 O5 . 9_554 yes
O5 Nb1 O5 9_554 . yes
O1 Nb2 O2 . . yes
O1 Nb2 O2 . 2_555 yes
O1 Nb2 O3 . . yes
O1 Nb2 O4 . . yes
O1 Nb2 O4 . 9_554 yes
O2 Nb2 O2 . 2_555 yes
O2 Nb2 O3 . . yes
O2 Nb2 O4 . . yes
O2 Nb2 O4 . 9_554 yes
O2 Nb2 O2 2_555 . yes
O2 Nb2 O3 2_555 . yes
O2 Nb2 O4 2_555 . yes
O2 Nb2 O4 2_555 9_554 yes
O3 Nb2 O4 . . yes
O3 Nb2 O4 . 9_554 yes
O4 Nb2 O4 . 9_554 yes
O4 Nb2 O4 9_554 . yes
O2 Sr1 O2 . 9_555 yes
O2 Sr1 O2 . 2_555 yes
O2 Sr1 O2 . 10_555 yes
O2 Sr1 O2 . 4_555 yes
O2 Sr1 O2 . 12_555 yes
O2 Sr1 O2 . 6_555 yes
O2 Sr1 O2 . 14_555 yes
O2 Sr1 O4 . . yes
O2 Sr1 O4 . 2_555 yes
O2 Sr1 O4 . 4_555 yes
O2 Sr1 O4 . 6_555 yes
O2 Sr1 O2 9_555 . yes
O2 Sr1 O2 9_555 2_555 yes
O2 Sr1 O2 9_555 10_555 yes
O2 Sr1 O2 9_555 4_555 yes
O2 Sr1 O2 9_555 12_555 yes
O2 Sr1 O2 9_555 6_555 yes
O2 Sr1 O2 9_555 14_555 yes
O2 Sr1 O4 9_555 . yes
O2 Sr1 O4 9_555 2_555 yes
O2 Sr1 O4 9_555 4_555 yes
O2 Sr1 O4 9_555 6_555 yes
O2 Sr1 O2 2_555 . yes
O2 Sr1 O2 2_555 9_555 yes
O2 Sr1 O2 2_555 10_555 yes
O2 Sr1 O2 2_555 4_555 yes
O2 Sr1 O2 2_555 12_555 yes
O2 Sr1 O2 2_555 6_555 yes
O2 Sr1 O2 2_555 14_555 yes
O2 Sr1 O4 2_555 . yes
O2 Sr1 O4 2_555 2_555 yes
O2 Sr1 O4 2_555 4_555 yes
O2 Sr1 O4 2_555 6_555 yes
O2 Sr1 O2 10_555 . yes
O2 Sr1 O2 10_555 9_555 yes
O2 Sr1 O2 10_555 2_555 yes
O2 Sr1 O2 10_555 4_555 yes
O2 Sr1 O2 10_555 12_555 yes
O2 Sr1 O2 10_555 6_555 yes
O2 Sr1 O2 10_555 14_555 yes
O2 Sr1 O4 10_555 . yes
O2 Sr1 O4 10_555 2_555 yes
O2 Sr1 O4 10_555 4_555 yes
O2 Sr1 O4 10_555 6_555 yes
O2 Sr1 O2 4_555 . yes
O2 Sr1 O2 4_555 9_555 yes
O2 Sr1 O2 4_555 2_555 yes
O2 Sr1 O2 4_555 10_555 yes
O2 Sr1 O2 4_555 12_555 yes
O2 Sr1 O2 4_555 6_555 yes
O2 Sr1 O2 4_555 14_555 yes
O2 Sr1 O4 4_555 . yes
O2 Sr1 O4 4_555 2_555 yes
O2 Sr1 O4 4_555 4_555 yes
O2 Sr1 O4 4_555 6_555 yes
O2 Sr1 O2 12_555 . yes
O2 Sr1 O2 12_555 9_555 yes
O2 Sr1 O2 12_555 2_555 yes
O2 Sr1 O2 12_555 10_555 yes
O2 Sr1 O2 12_555 4_555 yes
O2 Sr1 O2 12_555 6_555 yes
O2 Sr1 O2 12_555 14_555 yes
O2 Sr1 O4 12_555 . yes
O2 Sr1 O4 12_555 2_555 yes
O2 Sr1 O4 12_555 4_555 yes
O2 Sr1 O4 12_555 6_555 yes
O2 Sr1 O2 6_555 . yes
O2 Sr1 O2 6_555 9_555 yes
O2 Sr1 O2 6_555 2_555 yes
O2 Sr1 O2 6_555 10_555 yes
O2 Sr1 O2 6_555 4_555 yes
O2 Sr1 O2 6_555 12_555 yes
O2 Sr1 O2 6_555 14_555 yes
O2 Sr1 O4 6_555 . yes
O2 Sr1 O4 6_555 2_555 yes
O2 Sr1 O4 6_555 4_555 yes
O2 Sr1 O4 6_555 6_555 yes
O2 Sr1 O2 14_555 . yes
O2 Sr1 O2 14_555 9_555 yes
O2 Sr1 O2 14_555 2_555 yes
O2 Sr1 O2 14_555 10_555 yes
O2 Sr1 O2 14_555 4_555 yes
O2 Sr1 O2 14_555 12_555 yes
O2 Sr1 O2 14_555 6_555 yes
O2 Sr1 O4 14_555 . yes
O2 Sr1 O4 14_555 2_555 yes
O2 Sr1 O4 14_555 4_555 yes
O2 Sr1 O4 14_555 6_555 yes
O4 Sr1 O4 . 2_555 yes
O4 Sr1 O4 . 4_555 yes
O4 Sr1 O4 . 6_555 yes
O4 Sr1 O4 2_555 . yes
O4 Sr1 O4 2_555 4_555 yes
O4 Sr1 O4 2_555 6_555 yes
O4 Sr1 O4 4_555 . yes
O4 Sr1 O4 4_555 2_555 yes
O4 Sr1 O4 4_555 6_555 yes
O4 Sr1 O4 6_555 . yes
O4 Sr1 O4 6_555 2_555 yes
O4 Sr1 O4 6_555 4_555 yes
O1 Sr2 O1 3_555 11_555 yes
O1 Sr2 O2 3_555 3_555 yes
O1 Sr2 O2 3_555 11_555 yes
O1 Sr2 O2 3_555 6_565 yes
O1 Sr2 O2 3_555 14_565 yes
O1 Sr2 O3 3_555 4_565 yes
O1 Sr2 O3 3_555 12_565 yes
O1 Sr2 O3 3_555 5_555 yes
O1 Sr2 O3 3_555 13_555 yes
O1 Sr2 O4 3_555 3_555 yes
O1 Sr2 O4 3_555 4_565 yes
O1 Sr2 O4 3_555 5_555 yes
O1 Sr2 O4 3_555 6_565 yes
O1 Sr2 O5 3_555 . yes
O1 Sr2 O1 11_555 3_555 yes
O1 Sr2 O2 11_555 3_555 yes
O1 Sr2 O2 11_555 11_555 yes
O1 Sr2 O2 11_555 6_565 yes
O1 Sr2 O2 11_555 14_565 yes
O1 Sr2 O3 11_555 4_565 yes
O1 Sr2 O3 11_555 12_565 yes
O1 Sr2 O3 11_555 5_555 yes
O1 Sr2 O3 11_555 13_555 yes
O1 Sr2 O4 11_555 3_555 yes
O1 Sr2 O4 11_555 4_565 yes
O1 Sr2 O4 11_555 5_555 yes
O1 Sr2 O4 11_555 6_565 yes
O1 Sr2 O5 11_555 . yes
O2 Sr2 O2 11_555 3_555 yes
O2 Sr2 O2 11_555 6_565 yes
O2 Sr2 O2 11_555 14_565 yes
O2 Sr2 O3 11_555 4_565 yes
O2 Sr2 O3 11_555 12_565 yes
O2 Sr2 O3 11_555 5_555 yes
O2 Sr2 O3 11_555 13_555 yes
O2 Sr2 O4 11_555 3_555 yes
O2 Sr2 O4 11_555 4_565 yes
O2 Sr2 O4 11_555 5_555 yes
O2 Sr2 O4 11_555 6_565 yes
O2 Sr2 O5 11_555 . yes
O2 Sr2 O2 14_565 3_555 yes
O2 Sr2 O2 14_565 11_555 yes
O2 Sr2 O2 14_565 6_565 yes
O2 Sr2 O3 14_565 4_565 yes
O2 Sr2 O3 14_565 12_565 yes
O2 Sr2 O3 14_565 5_555 yes
O2 Sr2 O3 14_565 13_555 yes
O2 Sr2 O4 14_565 3_555 yes
O2 Sr2 O4 14_565 4_565 yes
O2 Sr2 O4 14_565 5_555 yes
O2 Sr2 O4 14_565 6_565 yes
O2 Sr2 O5 14_565 . yes
O3 Sr2 O3 4_565 12_565 yes
O3 Sr2 O3 4_565 5_555 yes
O3 Sr2 O3 4_565 13_555 yes
O3 Sr2 O4 4_565 3_555 yes
O3 Sr2 O4 4_565 4_565 yes
O3 Sr2 O4 4_565 5_555 yes
O3 Sr2 O4 4_565 6_565 yes
O3 Sr2 O5 4_565 . yes
O3 Sr2 O3 12_565 4_565 yes
O3 Sr2 O3 12_565 5_555 yes
O3 Sr2 O3 12_565 13_555 yes
O3 Sr2 O4 12_565 3_555 yes
O3 Sr2 O4 12_565 4_565 yes
O3 Sr2 O4 12_565 5_555 yes
O3 Sr2 O4 12_565 6_565 yes
O3 Sr2 O5 12_565 . yes
O3 Sr2 O3 5_555 4_565 yes
O3 Sr2 O3 5_555 12_565 yes
O3 Sr2 O3 5_555 13_555 yes
O3 Sr2 O4 5_555 3_555 yes
O3 Sr2 O4 5_555 4_565 yes
O3 Sr2 O4 5_555 5_555 yes
O3 Sr2 O4 5_555 6_565 yes
O3 Sr2 O5 5_555 . yes
O3 Sr2 O3 13_555 4_565 yes
O3 Sr2 O3 13_555 12_565 yes
O3 Sr2 O3 13_555 5_555 yes
O3 Sr2 O4 13_555 3_555 yes
O3 Sr2 O4 13_555 4_565 yes
O3 Sr2 O4 13_555 5_555 yes
O3 Sr2 O4 13_555 6_565 yes
O3 Sr2 O5 13_555 . yes
O4 Sr2 O4 3_555 4_565 yes
O4 Sr2 O4 3_555 5_555 yes
O4 Sr2 O4 3_555 6_565 yes
O4 Sr2 O5 3_555 . yes
O4 Sr2 O4 4_565 3_555 yes
O4 Sr2 O4 4_565 5_555 yes
O4 Sr2 O4 4_565 6_565 yes
O4 Sr2 O5 4_565 . yes
O4 Sr2 O4 5_555 3_555 yes
O4 Sr2 O4 5_555 4_565 yes
O4 Sr2 O4 5_555 6_565 yes
O4 Sr2 O5 5_555 . yes
O4 Sr2 O4 6_565 3_555 yes
O4 Sr2 O4 6_565 4_565 yes
O4 Sr2 O4 6_565 5_555 yes
O4 Sr2 O5 6_565 . yes

loop_
_geom_bond_atom_site_label_1
_geom_bond_atom_site_label_2
_geom_bond_site_symmetry_2
_geom_bond_publ_flag
Nb1 O3 . yes
Nb1 O3 4_565 yes
Nb1 O3 5_555 yes
Nb1 O3 8_455 yes
Nb1 O5 . yes
Nb1 O5 9_554 yes
Nb2 O1 . yes
Nb2 O2 . yes
Nb2 O2 2_555 yes
Nb2 O3 . yes
Nb2 O4 . yes
Nb2 O4 9_554 yes
Sr1 O2 . yes
Sr1 O2 9_555 yes
Sr1 O2 2_555 yes
Sr1 O2 10_555 yes
Sr1 O2 4_555 yes
Sr1 O2 12_555 yes
Sr1 O2 6_555 yes
Sr1 O2 14_555 yes
Sr1 O4 . yes
Sr1 O4 2_555 yes
Sr1 O4 4_555 yes
Sr1 O4 6_555 yes
Sr2 O1 3_555 yes
Sr2 O1 11_555 yes
Sr2 O2 11_555 yes
Sr2 O2 14_565 yes
Sr2 O3 4_565 yes
Sr2 O3 12_565 yes
Sr2 O3 5_555 yes
Sr2 O3 13_555 yes
Sr2 O4 3_555 yes
Sr2 O4 4_565 yes
Sr2 O4 5_555 yes
Sr2 O4 6_565 yes
Sr2 O5 . yes
